data_1561592
loop_
_publ_author_name
'Orlova, Maria'
'Perfler, Lukas'
'Tribus, Martina'
'Salnikov, Petr'
'Glorieux, Benoit'
'Orlova, Albina'

_publ_section_title
;
 Temperature induced phase transition of CaMn0.5Zr1.5(PO4)3 phosphate
;
_journal_name_full 'Journal of Solid State Chemistry'
_journal_page_first 36
_journal_page_last 42
_journal_paper_doi 10.1016/j.jssc.2015.12.014
_journal_volume 235
_journal_year 2016
_chemical_formula_sum 'Ca Mn0.5 O12 P3 Zr1.5'
_chemical_formula_weight 489.297
_space_group_IT_number 155
_space_group_name_Hall 'R 3 2"'
_space_group_name_H-M_alt 'R 3 2 :H'
_symmetry_cell_setting rhombohedral
_symmetry_space_group_name_Hall 'R 3 2"'
_symmetry_space_group_name_H-M 'R 3 2 :H'
_cell_angle_alpha 90.00000
_cell_angle_beta 90.00000
_cell_angle_gamma 120.00000
_cell_formula_units_Z 6
_cell_length_a 8.7850(2)
_cell_length_b 8.7850(2)
_cell_length_c 22.6496(3)
_cell_measurement_temperature 298
_cell_volume 1513.82(5)
_computing_structure_refinement FULLPROF.2002
_diffrn_ambient_temperature 293
_diffrn_detector Mythen1k
_diffrn_detector_type 'microstrip solid-state detector'
_diffrn_measurement_device_type 'STOE STADI MP '
_diffrn_radiation_monochromator 'Ge 111''
_diffrn_radiation_type X-ray
_diffrn_source 'X-ray tube'
_diffrn_source_target Cu
_pd_char_colour white
_pd_char_particle_morphology powder
_pd_instr_location ' ?'
_pd_meas_2theta_range_inc 0.009001
_pd_meas_2theta_range_max 109.85000
_pd_meas_2theta_range_min 5.05400
_pd_meas_number_of_points 11645
_pd_prep_cool_rate quenching
_pd_proc_2theta_range_inc 0.009001
_pd_proc_2theta_range_max 109.8643
_pd_proc_2theta_range_min 5.0683
_pd_proc_ls_pref_orient_corr ' ?'
_pd_proc_ls_prof_R_factor 4.1084
_pd_proc_ls_prof_wR_expected 4.8230
_pd_proc_ls_prof_wR_factor 5.2501
_pd_proc_wavelength 1.540560
_pd_spec_mounting ' ?'
_refine_ls_number_parameters 46
_refine_ls_number_reflns 353
_refine_ls_number_restraints 0
_refine_ls_R_I_factor 3.3264
_cod_data_source_file JSSC-2016-235-36.cif
_cod_data_source_block 1
_cod_depositor_comments
;
The following automatic conversions were performed:

data item '_symmetry_cell_setting' value 'Rhombohedral' was changed
to 'rhombohedral' in accordance with the built-in table derived from
the CIF Core dictionary named 'cif_core.dic' version 2.4.5 last
updated on 2014-11-21.

Automatic conversion script
Id: cif_fix_values 8369 2020-08-20 11:38:08Z andrius 
;
_cod_original_cell_volume 1513.8(2)
_cod_original_sg_symbol_Hall 'R 3 2'
_cod_original_sg_symbol_H-M 'R 3 2'
_cod_original_formula_sum 'Ca1 Mn0.5 Zr1.5 P3 O12'
_cod_database_code 1561592
_pd_proc_ls_prof_cr_factor 14.0879
_pd_proc_ls_prof_cwr_factor 12.6474
_pd_proc_ls_prof_cwr_expected 11.6186
_pd_proc_ls_prof_chi2 1.1849
_pd_proc_ls_prof_echi2 1.1849

loop_
_symmetry_equiv_pos_as_xyz
x,y,z
-y,x-y,z
-x+y,-x,z
y,x,-z
x-y,-y,-z
-x,-x+y,-z
x+2/3,y+1/3,z+1/3
-y+2/3,x-y+1/3,z+1/3
-x+y+2/3,-x+1/3,z+1/3
y+2/3,x+1/3,-z+1/3
x-y+2/3,-y+1/3,-z+1/3
-x+2/3,-x+y+1/3,-z+1/3
x+1/3,y+2/3,z+2/3
-y+1/3,x-y+2/3,z+2/3
-x+y+1/3,-x+2/3,z+2/3
y+1/3,x+2/3,-z+2/3
x-y+1/3,-y+2/3,-z+2/3
-x+1/3,-x+y+2/3,-z+2/3

loop_
_atom_site_label
_atom_site_fract_x
_atom_site_fract_y
_atom_site_fract_z
_atom_site_B_iso_or_equiv
_atom_site_occupancy
_atom_site_type_symbol
Ca 0.00000 0.00000 0.2468(4) 3.3(2) 0.232(3) CA
Zr1 0.00000 0.00000 0.8929(1) 1.2(2) 0.196(3) ZR
Mn1 0.00000 0.00000 0.8929(1) 1.2(2) 0.182(3) MN
Zr2 0.00000 0.00000 0.4011(1) 2.4(2) 0.304(3) ZR
P1 0.2901(3) 0.00000 0.00000 1.9(3) 0.5 P
P2 0.7054(4) 0.00000 0.50000 4.2(3) 0.5 P
O1 0.1634(5) -0.0298(7) -0.0508(1) 1.5(3) 1.0 O
O2 0.2895(8) -0.1725(7) 0.0118(2) 2.5(3) 1.0 O
O3 0.7921(6) 0.0137(7) 0.5622(2) 2.3(3) 1.0 O
O4 0.5273(6) -0.1540(6) 0.4974(1) 1.2(3) 1.0 O

loop_
_atom_type_symbol
_atom_type_scat_Cromer_Mann_a1
_atom_type_scat_Cromer_Mann_b1
_atom_type_scat_Cromer_Mann_a2
_atom_type_scat_Cromer_Mann_b2
_atom_type_scat_Cromer_Mann_a3
_atom_type_scat_Cromer_Mann_b3
_atom_type_scat_Cromer_Mann_a4
_atom_type_scat_Cromer_Mann_b4
_atom_type_scat_Cromer_Mann_c
_atom_type_scat_dispersion_real
_atom_type_scat_dispersion_imag
_atom_type_scat_source
ca 8.62660 10.44210 7.38730 0.65990 1.58990 85.74840 1.02110 178.43700 1.37510 0.34100 1.28600 International_Tables_for_Crystallography_Vol.C(1991)_Tables_6.1.1.4_and_6.1.1.5
zr 17.87650 1.27618 10.94800 11.91600 5.41732 0.11762 3.65721 87.66270 2.06929 -0.31400 2.24500 International_Tables_for_Crystallography_Vol.C(1991)_Tables_6.1.1.4_and_6.1.1.5
mn 11.28190 5.34090 7.35730 0.34320 3.01930 17.86740 2.24410 83.75430 1.08960 -0.56800 2.80800 International_Tables_for_Crystallography_Vol.C(1991)_Tables_6.1.1.4_and_6.1.1.5
p 6.43450 1.90670 4.17910 27.15700 1.78000 0.52600 1.49080 68.16450 1.11490 0.28300 0.43400 International_Tables_for_Crystallography_Vol.C(1991)_Tables_6.1.1.4_and_6.1.1.5
o 3.04850 13.27710 2.28680 5.70110 1.54630 0.32390 0.86700 32.90890 0.25080 0.04700 0.03200 International_Tables_for_Crystallography_Vol.C(1991)_Tables_6.1.1.4_and_6.1.1.5

loop_
_geom_angle_atom_site_label_1
_geom_angle_atom_site_label_2
_geom_angle_atom_site_label_3
_geom_angle
_geom_angle_site_symmetry_1
_geom_angle_site_symmetry_3
O2 Ca O2 62.0(3) . 2_545
O2 Ca O2 62.0(4) . 3_655
O2 Ca O4 115.7(4) . 4_556
O2 Ca O4 171.7(4) . 5_456
O2 Ca O4 109.7(4) . 6_566
O2 Ca O2 62.0(3) 2_545 3_655
O2 Ca O4 171.7(4) 2_545 4_556
O2 Ca O4 109.7(4) 2_545 5_456
O2 Ca O4 115.7(4) 2_545 6_566
O2 Ca O4 109.7(4) 3_655 4_556
O2 Ca O4 115.7(4) 3_655 5_456
O2 Ca O4 171.7(4) 3_655 6_566
O4 Ca O4 72.5(3) 4_556 5_456
O4 Ca O4 72.5(3) 4_556 6_566
O4 Ca O4 72.5(4) 5_456 6_566
O1 Zr1 O1 84.9(4) 1_556 2_556
O1 Zr1 O1 84.9(3) 1_556 3_556
O1 Zr1 O4 98.7(3) 1_556 4_555
O1 Zr1 O4 176.2(4) 1_556 5_545
O1 Zr1 O4 94.2(3) 1_556 6_655
O1 Zr1 O1 84.9(3) 2_556 3_556
O1 Zr1 O4 94.2(3) 2_556 4_555
O1 Zr1 O4 98.7(3) 2_556 5_545
O1 Zr1 O4 176.2(5) 2_556 6_655
O1 Zr1 O4 176.2(3) 3_556 4_555
O1 Zr1 O4 94.2(3) 3_556 5_545
O1 Zr1 O4 98.7(3) 3_556 6_655
O4 Zr1 O4 82.3(3) 4_555 5_545
O4 Zr1 O4 82.3(3) 4_555 6_655
O4 Zr1 O4 82.3(4) 5_545 6_655
O1 Mn1 O1 84.9(4) 1_556 2_556
O1 Mn1 O1 84.9(3) 1_556 3_556
O1 Mn1 O4 98.7(3) 1_556 4_555
O1 Mn1 O4 176.2(4) 1_556 5_545
O1 Mn1 O4 94.2(3) 1_556 6_655
O1 Mn1 O1 84.9(3) 2_556 3_556
O1 Mn1 O4 94.2(3) 2_556 4_555
O1 Mn1 O4 98.7(3) 2_556 5_545
O1 Mn1 O4 176.2(5) 2_556 6_655
O1 Mn1 O4 176.2(3) 3_556 4_555
O1 Mn1 O4 94.2(3) 3_556 5_545
O1 Mn1 O4 98.7(3) 3_556 6_655
O4 Mn1 O4 82.3(3) 4_555 5_545
O4 Mn1 O4 82.3(3) 4_555 6_655
O4 Mn1 O4 82.3(4) 5_545 6_655
O2 Zr2 O2 86.1(4) . 2_545
O2 Zr2 O2 86.1(5) . 3_655
O2 Zr2 O3 164.0(6) . 4_546
O2 Zr2 O3 78.3(3) . 5_456
O2 Zr2 O3 89.1(4) . 6_666
O2 Zr2 O2 86.1(4) 2_545 3_655
O2 Zr2 O3 78.3(4) 2_545 4_546
O2 Zr2 O3 89.1(4) 2_545 5_456
O2 Zr2 O3 164.0(4) 2_545 6_666
O2 Zr2 O3 89.1(4) 3_655 4_546
O2 Zr2 O3 164.0(5) 3_655 5_456
O2 Zr2 O3 78.3(3) 3_655 6_666
O3 Zr2 O3 104.9(5) 4_546 5_456
O3 Zr2 O3 104.9(4) 4_546 6_666
O3 Zr2 O3 104.9(3) 5_456 6_666
O1 P1 O1 100.2(4) . 2_555
O1 P1 O2 108.3(6) . 3_555
O1 P1 O2 108.4(5) . 4_555
O1 P1 O2 108.4(7) 2_555 3_555
O1 P1 O2 108.3(5) 2_555 4_555
O2 P1 O2 121.3(6) 3_555 4_555
O3 P2 O3 127.2(5) . 2_556
O3 P2 O4 110.9(4) . 3_555
O3 P2 O4 100.4(6) . 4_556
O3 P2 O4 100.4(4) 2_556 3_555
O3 P2 O4 110.9(6) 2_556 4_556
O4 P2 O4 105.7(5) 3_555 4_556
Zr1 O1 P1 161.8(3) 1_554 3_555
Zr1 O1 O1 47.6(3) 1_554 4_555
Zr1 O1 O1 47.6(2) 1_554 5_555
Zr1 O1 O1 126.4(3) 1_554 6_555
Zr1 O1 O2 160.5(4) 1_554 7_555
Zr1 O1 O2 134.0(4) 1_554 8_555
Mn1 O1 P1 161.8(3) 2_554 3_555
Mn1 O1 O1 47.6(3) 2_554 4_555
Mn1 O1 O1 47.6(2) 2_554 5_555
Mn1 O1 O1 126.4(3) 2_554 6_555
Mn1 O1 O2 160.5(4) 2_554 7_555
Mn1 O1 O2 134.0(4) 2_554 8_555
P1 O1 O1 114.4(4) 3_555 4_555
P1 O1 O1 130.6(3) 3_555 5_555
P1 O1 O1 39.9(3) 3_555 6_555
P1 O1 O2 35.9(3) 3_555 7_555
P1 O1 O2 35.8(3) 3_555 8_555
O1 O1 O1 60.0(3) 4_555 5_555
O1 O1 O1 83.1(3) 4_555 6_555
O1 O1 O2 145.0(5) 4_555 7_555
O1 O1 O2 99.5(4) 4_555 8_555
O1 O1 O1 94.1(3) 5_555 6_555
O1 O1 O2 119.1(4) 5_555 7_555
O1 O1 O2 151.4(4) 5_555 8_555
O1 O1 O2 61.9(3) 6_555 7_555
O1 O1 O2 61.8(3) 6_555 8_555
O2 O1 O2 65.1(3) 7_555 8_555
Ca O2 Zr2 91.5(4) . 2_555
Ca O2 P1 116.1(4) . 3_555
Ca O2 O1 90.9(4) . 4_555
Ca O2 O1 147.2(5) . 5_555
Ca O2 O2 59.0(3) . 6_545
Ca O2 O2 59.0(4) . 7_655
Ca O2 O2 106.4(3) . 8_555
Ca O2 O3 122.9(4) . 9_456
Ca O2 O3 112.9(4) . 10_666
Zr2 O2 P1 149.7(3) 2_555 3_555
Zr2 O2 O1 166.5(4) 2_555 4_555
Zr2 O2 O1 120.6(4) 2_555 5_555
Zr2 O2 O2 47.0(3) 2_555 6_545
Zr2 O2 O2 47.0(3) 2_555 7_655
Zr2 O2 O2 134.0(4) 2_555 8_555
Zr2 O2 O3 50.6(3) 2_555 9_456
Zr2 O2 O3 45.2(3) 2_555 10_666
P1 O2 O1 35.8(4) 3_555 4_555
P1 O2 O1 35.7(4) 3_555 5_555
P1 O2 O2 159.6(5) 3_555 6_545
P1 O2 O2 137.2(6) 3_555 7_655
P1 O2 O2 29.4(3) 3_555 8_555
P1 O2 O3 114.8(4) 3_555 9_456
P1 O2 O3 108.2(4) 3_555 10_666
O1 O2 O1 56.4(3) 4_555 5_555
O1 O2 O2 124.8(5) 4_555 6_545
O1 O2 O2 143.1(5) 4_555 7_655
O1 O2 O2 57.5(3) 4_555 8_555
O1 O2 O3 117.8(4) 4_555 9_456
O1 O2 O3 144.0(4) 4_555 10_666
O1 O2 O2 138.4(5) 5_555 6_545
O1 O2 O2 148.9(5) 5_555 7_655
O1 O2 O2 57.4(3) 5_555 8_555
O1 O2 O3 79.1(4) 5_555 9_456
O1 O2 O3 96.1(4) 5_555 10_666
O2 O2 O2 60.0(3) 6_545 7_655
O2 O2 O2 163.9(4) 6_545 8_555
O2 O2 O3 64.2(3) 6_545 9_456
O2 O2 O3 91.1(3) 6_545 10_666
O2 O2 O2 107.9(5) 7_655 8_555
O2 O2 O3 97.4(4) 7_655 9_456
O2 O2 O3 54.2(3) 7_655 10_666
O2 O2 O3 130.7(3) 8_555 9_456
O2 O2 O3 89.0(3) 8_555 10_666
O3 O2 O3 72.5(3) 9_456 10_666
Zr2 O3 P2 139.7(3) 1_656 2_555
Zr2 O3 O2 51.1(3) 1_656 3_556
Zr2 O3 O2 45.7(2) 1_656 4_666
Zr2 O3 O3 113.4(3) 1_656 5_556
Zr2 O3 O4 142.0(3) 1_656 6_555
Zr2 O3 O4 151.0(4) 1_656 7_556
P2 O3 O2 145.3(4) 2_555 3_556
P2 O3 O2 153.1(4) 2_555 4_666
P2 O3 O3 26.4(2) 2_555 5_556
P2 O3 O4 33.2(2) 2_555 6_555
P2 O3 O4 38.1(3) 2_555 7_556
O2 O3 O2 61.6(3) 3_556 4_666
O2 O3 O3 140.1(3) 3_556 5_556
O2 O3 O4 113.9(4) 3_556 6_555
O2 O3 O4 154.4(5) 3_556 7_556
O2 O3 O3 139.5(3) 4_666 5_556
O2 O3 O4 167.7(3) 4_666 6_555
O2 O3 O4 120.7(4) 4_666 7_556
O3 O3 O4 51.7(2) 5_556 6_555
O3 O3 O4 57.2(3) 5_556 7_556
O4 O3 O4 57.7(3) 6_555 7_556
Ca O4 Zr1 87.5(4) 1_556 2_555
Ca O4 Mn1 87.5(4) 1_556 3_555
Ca O4 P2 135.2(4) 1_556 4_555
Ca O4 O3 162.9(4) 1_556 5_555
Ca O4 O3 95.5(3) 1_556 6_556
Ca O4 O4 53.7(3) 1_556 7_545
Ca O4 O4 53.7(3) 1_556 8_655
Ca O4 O4 127.0(3) 1_556 9_556
Zr1 O4 P2 137.1(2) 2_555 4_555
Zr1 O4 O3 102.0(2) 2_555 5_555
Zr1 O4 O3 161.7(3) 2_555 6_556
Zr1 O4 O4 48.9(2) 2_555 7_545
Zr1 O4 O4 48.87(20) 2_555 8_655
Zr1 O4 O4 126.7(3) 2_555 9_556
Mn1 O4 P2 137.1(2) 3_555 4_555
Mn1 O4 O3 102.0(2) 3_555 5_555
Mn1 O4 O3 161.7(3) 3_555 6_556
Mn1 O4 O4 48.9(2) 3_555 7_545
Mn1 O4 O4 48.87(20) 3_555 8_655
Mn1 O4 O4 126.7(3) 3_555 9_556
P2 O4 O3 35.9(2) 4_555 5_555
P2 O4 O3 41.4(3) 4_555 6_556
P2 O4 O4 153.2(4) 4_555 7_545
P2 O4 O4 146.7(3) 4_555 8_655
P2 O4 O4 37.1(3) 4_555 9_556
O3 O4 O3 71.1(3) 5_555 6_556
O3 O4 O4 142.4(3) 5_555 7_545
O3 O4 O4 123.4(3) 5_555 8_655
O3 O4 O4 57.6(3) 5_555 9_556
O3 O4 O4 144.1(3) 6_556 7_545
O3 O4 O4 120.0(3) 6_556 8_655
O3 O4 O4 64.8(3) 6_556 9_556
O4 O4 O4 60.0(3) 7_545 8_655
O4 O4 O4 116.1(3) 7_545 9_556
O4 O4 O4 175.2(3) 8_655 9_556

loop_
_geom_bond_atom_site_label_1
_geom_bond_atom_site_label_2
_geom_bond_distance
_geom_bond_site_symmetry_2
Ca O2 2.757(9) 7_455
Ca O2 2.757(9) 8_445
Ca O2 2.757(9) 9_555
Ca O4 2.406(8) 16_545
Ca O4 2.406(8) 17_445
Ca O4 2.406(8) 18_555
Zr1 O1 2.026(5) 1_556
Zr1 O1 2.026(6) 2_556
Zr1 O1 2.026(4) 3_556
Zr1 O4 2.169(4) 7_455
Zr1 O4 2.169(5) 8_445
Zr1 O4 2.169(5) 9_555
Mn1 O1 2.026(5) 1_556
Mn1 O1 2.026(6) 2_556
Mn1 O1 2.026(4) 3_556
Mn1 O4 2.169(4) 7_455
Mn1 O4 2.169(5) 8_445
Mn1 O4 2.169(5) 9_555
Zr2 O2 2.076(7) 7_455
Zr2 O2 2.076(5) 8_445
Zr2 O2 2.076(7) 9_555
Zr2 O3 2.068(7) 4_546
Zr2 O3 2.068(6) 5_456
Zr2 O3 2.068(4) 6_666
P1 O1 1.531(5) .
P1 O1 1.531(5) 5_555
P1 O2 1.534(7) .
P1 O2 1.534(5) 5_555
P2 O3 1.567(5) .
P2 O3 1.567(5) 5_556
P2 O4 1.472(4) .
P2 O4 1.472(6) 5_556
O1 Zr1 2.031(5) 1_554
O1 Mn1 2.031(5) 1_554
O1 P1 1.531(5) .
O1 O1 2.742(9) 2_555
O1 O1 2.742(6) 3_555
O1 O1 2.348(6) 5_555
O1 O2 2.484(9) .
O1 O2 2.486(6) 5_555
O2 Ca 2.757(9) 13_544
O2 Zr2 2.081(7) 13_544
O2 P1 1.534(7) .
O2 O1 2.484(9) .
O2 O1 2.486(10) 5_555
O2 O2 2.840(9) 2_545
O2 O2 2.840(11) 3_655
O2 O2 2.674(7) 5_555
O2 O3 2.617(6) 17_445
O2 O3 2.907(8) 18_655
O3 Zr2 2.064(6) 4_656
O3 P2 1.577(5) .
O3 O2 2.617(8) 17_545
O3 O2 2.907(6) 18_655
O3 O3 2.826(6) 5_556
O3 O4 2.511(6) .
O3 O4 2.344(9) 5_556
O4 Ca 2.406(8) 16_545
O4 Zr1 2.164(4) 13_544
O4 Mn1 2.164(4) 13_544
O4 P2 1.472(4) .
O4 O3 2.511(6) .
O4 O3 2.344(6) 5_556
O4 O4 2.847(7) 2_545
O4 O4 2.847(6) 3_655
O4 O4 2.346(6) 5_556
